data_7015221
loop_
_publ_author_name
'Li, Hao'
'Han, Ying-Feng'
'Jin, Guo-Xin'

_publ_section_title
;
 Bis-imine-cyclometalated macrocycles: synthesis, characterization and
 observation of solution behaviour.
;
_journal_issue 18
_journal_name_full 'Dalton transactions (Cambridge, England : 2003)'
_journal_page_first 4982
_journal_page_last 4993
_journal_paper_doi 10.1039/c0dt01377c
_journal_volume 40
_journal_year 2011
_chemical_formula_sum 'C43 H50 Cl4 Ir2 N2 O2'
_chemical_formula_weight 1153.05
_chemical_name_systematic
;
?
;
_space_group_IT_number 15
_symmetry_cell_setting monoclinic
_symmetry_space_group_name_Hall '-C 2yc'
_symmetry_space_group_name_H-M 'C 1 2/c 1'
_atom_sites_solution_hydrogens geom
_atom_sites_solution_primary direct
_atom_sites_solution_secondary difmap
_audit_creation_method SHELXL-97
_cell_angle_alpha 90.00
_cell_angle_beta 96.464(4)
_cell_angle_gamma 90.00
_cell_formula_units_Z 4
_cell_length_a 27.594(9)
_cell_length_b 12.355(4)
_cell_length_c 12.452(4)
_cell_measurement_reflns_used 964
_cell_measurement_temperature 293(2)
_cell_measurement_theta_max 25.794
_cell_measurement_theta_min 2.501
_cell_volume 4218(2)
_computing_cell_refinement 'Bruker SMART'
_computing_data_collection 'Bruker SMART'
_computing_data_reduction 'Bruker SHELXTL'
_computing_molecular_graphics 'Bruker SHELXTL'
_computing_publication_material 'Bruker SHELXTL'
_computing_structure_refinement 'SHELXL-97 (Sheldrick, 1997)'
_computing_structure_solution 'SHELXS-97 (Sheldrick, 1990)'
_diffrn_ambient_temperature 293(2)
_diffrn_measured_fraction_theta_full 0.965
_diffrn_measured_fraction_theta_max 0.965
_diffrn_measurement_device_type 'CCD area detector'
_diffrn_measurement_method 'phi and omega scans'
_diffrn_radiation_monochromator graphite
_diffrn_radiation_source 'fine-focus sealed tube'
_diffrn_radiation_type MoK\a
_diffrn_radiation_wavelength 0.71073
_diffrn_reflns_av_R_equivalents 0.0337
_diffrn_reflns_av_sigmaI/netI 0.0459
_diffrn_reflns_limit_h_max 27
_diffrn_reflns_limit_h_min -35
_diffrn_reflns_limit_k_max 15
_diffrn_reflns_limit_k_min -14
_diffrn_reflns_limit_l_max 15
_diffrn_reflns_limit_l_min -15
_diffrn_reflns_number 9875
_diffrn_reflns_theta_full 27.01
_diffrn_reflns_theta_max 27.01
_diffrn_reflns_theta_min 1.49
_diffrn_standards_decay_% 3.46
_exptl_absorpt_coefficient_mu 6.595
_exptl_absorpt_correction_T_max 0.5584
_exptl_absorpt_correction_T_min 0.4379
_exptl_absorpt_correction_type multi-scan
_exptl_absorpt_process_details sadabs
_exptl_crystal_colour red
_exptl_crystal_density_diffrn 1.816
_exptl_crystal_density_method 'not measured'
_exptl_crystal_description prism
_exptl_crystal_F_000 2240
_exptl_crystal_size_max 0.15
_exptl_crystal_size_mid 0.12
_exptl_crystal_size_min 0.10
_refine_diff_density_max 1.565
_refine_diff_density_min -0.973
_refine_diff_density_rms 0.126
_refine_ls_extinction_method none
_refine_ls_goodness_of_fit_ref 0.947
_refine_ls_hydrogen_treatment constr
_refine_ls_matrix_type full
_refine_ls_number_parameters 243
_refine_ls_number_reflns 4462
_refine_ls_number_restraints 2
_refine_ls_restrained_S_all 0.951
_refine_ls_R_factor_all 0.0415
_refine_ls_R_factor_gt 0.0304
_refine_ls_shift/su_max 0.005
_refine_ls_shift/su_mean 0.000
_refine_ls_structure_factor_coef Fsqd
_refine_ls_weighting_details 'calc w=1/[\s^2^(Fo^2^)+(0.0416P)^2^+0.0000P] where P=(Fo^2^+2Fc^2^)/3'
_refine_ls_weighting_scheme calc
_refine_ls_wR_factor_gt 0.0739
_refine_ls_wR_factor_ref 0.0765
_reflns_number_gt 3453
_reflns_number_total 4462
_reflns_threshold_expression >2sigma(I)
_cod_data_source_file c0dt01377c.txt
_cod_data_source_block Complex_4b
_cod_depositor_comments
;
The following automatic conversions were performed:
'_symmetry_cell_setting' value 'Monoclinic' changed to 'monoclinic'
according to '/home/saulius/struct/CIF-dictionaries/cif_core.dic'
dictionary named 'cif_core.dic' version 2.4.1 from 2010-06-29.

Automatic conversion script
Id: cif_fix_enum 1555 2011-01-17 13:19:09Z saulius 
;
_cod_original_sg_symbol_H-M C2/c
_cod_database_code 7015221

loop_
_symmetry_equiv_pos_as_xyz
'x, y, z'
'-x, y, -z+1/2'
'x+1/2, y+1/2, z'
'-x+1/2, y+1/2, -z+1/2'
'-x, -y, -z'
'x, -y, z-1/2'
'-x+1/2, -y+1/2, -z'
'x+1/2, -y+1/2, z-1/2'

loop_
_atom_site_label
_atom_site_type_symbol
_atom_site_fract_x
_atom_site_fract_y
_atom_site_fract_z
_atom_site_U_iso_or_equiv
_atom_site_adp_type
_atom_site_occupancy
_atom_site_symmetry_multiplicity
_atom_site_calc_flag
_atom_site_refinement_flags
_atom_site_disorder_assembly
_atom_site_disorder_group
Ir1 Ir 0.139280(7) 0.796331(15) 0.226984(15) 0.03367(8) Uani 1 1 d . . .
Cl1 Cl 0.18288(5) 0.95250(11) 0.17767(12) 0.0518(4) Uani 1 1 d . . .
N1 N 0.20711(15) 0.7296(3) 0.2847(3) 0.0336(9) Uani 1 1 d . . .
O1 O 0.13018(18) 0.6775(4) -0.1958(3) 0.0693(13) Uani 1 1 d . . .
C1 C 0.2543(2) 0.8493(4) 0.5482(4) 0.0454(14) Uani 1 1 d . . .
H1 H 0.2578 0.9175 0.5797 0.054 Uiso 1 1 calc R . .
C2 C 0.2326(2) 0.8393(4) 0.4448(4) 0.0451(14) Uani 1 1 d . . .
H2 H 0.2199 0.9004 0.4080 0.054 Uiso 1 1 calc R . .
C3 C 0.22905(18) 0.7404(4) 0.3937(4) 0.0367(12) Uani 1 1 d . . .
C4 C 0.2301(2) 0.6789(4) 0.2154(5) 0.0404(13) Uani 1 1 d . . .
H4 H 0.2606 0.6481 0.2346 0.048 Uiso 1 1 calc R . .
C5 C 0.20638(19) 0.6723(4) 0.1077(4) 0.0366(12) Uani 1 1 d . . .
C6 C 0.16012(19) 0.7230(4) 0.0919(4) 0.0361(12) Uani 1 1 d . . .
C7 C 0.1370(2) 0.7240(4) -0.0128(4) 0.0465(14) Uani 1 1 d . . .
H7 H 0.1070 0.7585 -0.0272 0.056 Uiso 1 1 calc R . .
C8 C 0.1578(2) 0.6744(5) -0.0963(4) 0.0452(14) Uani 1 1 d . . .
C9 C 0.2029(2) 0.6275(4) -0.0803(4) 0.0486(14) Uani 1 1 d . . .
H9 H 0.2166 0.5962 -0.1377 0.058 Uiso 1 1 calc R . .
C10 C 0.2277(2) 0.6272(4) 0.0221(4) 0.0468(14) Uani 1 1 d . . .
H10 H 0.2586 0.5968 0.0340 0.056 Uiso 1 1 calc R . .
C11 C 0.1494(3) 0.6307(8) -0.2855(5) 0.087(3) Uani 1 1 d . . .
H11A H 0.1764 0.6731 -0.3038 0.130 Uiso 1 1 calc R . .
H11B H 0.1245 0.6287 -0.3461 0.130 Uiso 1 1 calc R . .
H11C H 0.1602 0.5583 -0.2678 0.130 Uiso 1 1 calc R . .
C12 C 0.0637(2) 0.8430(5) 0.1984(5) 0.0492(14) Uani 1 1 d . . .
C13 C 0.06731(19) 0.7301(5) 0.2189(5) 0.0458(14) Uani 1 1 d . . .
C14 C 0.0914(2) 0.7149(4) 0.3264(5) 0.0430(13) Uani 1 1 d . . .
C15 C 0.0990(2) 0.8213(5) 0.3743(5) 0.0476(14) Uani 1 1 d . . .
C16 C 0.0829(2) 0.8977(5) 0.2957(5) 0.0518(15) Uani 1 1 d . . .
C17 C 0.0377(2) 0.8931(6) 0.0995(5) 0.076(2) Uani 1 1 d . . .
H17A H 0.0037 0.9011 0.1084 0.114 Uiso 1 1 calc R . .
H17B H 0.0410 0.8476 0.0383 0.114 Uiso 1 1 calc R . .
H17C H 0.0515 0.9629 0.0881 0.114 Uiso 1 1 calc R . .
C18 C 0.0476(3) 0.6405(6) 0.1458(5) 0.078(2) Uani 1 1 d . . .
H18A H 0.0741 0.6004 0.1217 0.117 Uiso 1 1 calc R . .
H18B H 0.0279 0.6704 0.0845 0.117 Uiso 1 1 calc R . .
H18C H 0.0281 0.5932 0.1844 0.117 Uiso 1 1 calc R . .
C19 C 0.1005(2) 0.6096(5) 0.3855(5) 0.0632(17) Uani 1 1 d . . .
H19A H 0.0780 0.6022 0.4385 0.095 Uiso 1 1 calc R . .
H19B H 0.1333 0.6085 0.4209 0.095 Uiso 1 1 calc R . .
H19C H 0.0961 0.5507 0.3350 0.095 Uiso 1 1 calc R . .
C20 C 0.1166(3) 0.8424(6) 0.4888(5) 0.0710(19) Uani 1 1 d . . .
H20A H 0.1283 0.9155 0.4965 0.107 Uiso 1 1 calc R . .
H20B H 0.1426 0.7932 0.5120 0.107 Uiso 1 1 calc R . .
H20C H 0.0904 0.8322 0.5322 0.107 Uiso 1 1 calc R . .
C21 C 0.0851(3) 1.0170(5) 0.3081(6) 0.087(2) Uani 1 1 d . . .
H21A H 0.0529 1.0468 0.2931 0.130 Uiso 1 1 calc R . .
H21B H 0.1058 1.0467 0.2585 0.130 Uiso 1 1 calc R . .
H21C H 0.0981 1.0349 0.3807 0.130 Uiso 1 1 calc R . .
C22 C 1.0000 0.7595(10) 0.7500 0.39(2) Uiso 1 2 d SD . .
H22A H 0.9718 0.8053 0.7309 0.465 Uiso 0.50 1 calc PR . .
H22B H 1.0282 0.8053 0.7691 0.465 Uiso 0.50 1 calc PR . .
Cl2 Cl 0.99042(18) 0.6759(6) 0.8565(3) 0.292(4) Uani 1 1 d D . .

loop_
_atom_site_aniso_label
_atom_site_aniso_U_11
_atom_site_aniso_U_22
_atom_site_aniso_U_33
_atom_site_aniso_U_23
_atom_site_aniso_U_13
_atom_site_aniso_U_12
Ir1 0.02790(12) 0.03909(12) 0.03377(12) 0.00167(9) 0.00239(8) 0.00252(9)
Cl1 0.0475(9) 0.0434(7) 0.0662(9) 0.0104(7) 0.0141(7) 0.0005(6)
N1 0.028(2) 0.032(2) 0.039(2) -0.0014(17) -0.0003(18) 0.0031(18)
O1 0.064(3) 0.101(3) 0.040(3) 0.000(2) -0.005(2) 0.010(3)
C1 0.055(4) 0.032(3) 0.045(3) -0.006(2) -0.011(3) 0.004(3)
C2 0.054(4) 0.037(3) 0.041(3) 0.003(2) -0.008(3) 0.010(3)
C3 0.029(3) 0.039(3) 0.040(3) -0.001(2) -0.005(2) 0.000(2)
C4 0.032(3) 0.036(3) 0.052(3) 0.004(2) 0.000(3) 0.007(2)
C5 0.037(3) 0.032(2) 0.041(3) -0.001(2) 0.004(2) 0.000(2)
C6 0.030(3) 0.041(3) 0.037(3) 0.000(2) 0.004(2) 0.002(2)
C7 0.038(3) 0.059(4) 0.041(3) 0.005(3) 0.000(2) 0.011(3)
C8 0.053(4) 0.053(3) 0.028(3) 0.000(2) 0.001(2) -0.006(3)
C9 0.063(4) 0.048(3) 0.038(3) -0.002(2) 0.015(3) 0.004(3)
C10 0.045(3) 0.045(3) 0.050(3) -0.001(3) 0.003(3) 0.009(3)
C11 0.093(6) 0.138(8) 0.029(4) -0.006(4) 0.005(4) -0.009(5)
C12 0.030(3) 0.067(4) 0.051(4) 0.014(3) 0.010(3) 0.011(3)
C13 0.024(3) 0.071(4) 0.042(3) 0.003(3) 0.006(2) -0.006(3)
C14 0.036(3) 0.052(3) 0.042(3) 0.005(3) 0.009(2) -0.007(2)
C15 0.038(3) 0.066(4) 0.041(3) -0.005(3) 0.014(3) 0.000(3)
C16 0.039(3) 0.058(4) 0.063(4) 0.001(3) 0.024(3) 0.011(3)
C17 0.048(4) 0.115(6) 0.067(4) 0.034(4) 0.012(3) 0.020(4)
C18 0.054(4) 0.120(6) 0.059(4) -0.017(4) 0.004(3) -0.037(4)
C19 0.060(4) 0.062(4) 0.070(4) 0.021(3) 0.018(3) 0.001(3)
C20 0.070(5) 0.107(5) 0.039(4) -0.015(4) 0.021(3) -0.014(4)
C21 0.091(6) 0.056(4) 0.124(7) 0.000(4) 0.058(5) 0.016(4)
Cl2 0.168(4) 0.574(12) 0.126(3) -0.017(5) -0.015(3) -0.103(5)

loop_
_atom_type_symbol
_atom_type_description
_atom_type_scat_dispersion_real
_atom_type_scat_dispersion_imag
_atom_type_scat_source
C C 0.0033 0.0016 'International Tables Vol C Tables 4.2.6.8 and 6.1.1.4'
H H 0.0000 0.0000 'International Tables Vol C Tables 4.2.6.8 and 6.1.1.4'
N N 0.0061 0.0033 'International Tables Vol C Tables 4.2.6.8 and 6.1.1.4'
Cl Cl 0.1484 0.1585 'International Tables Vol C Tables 4.2.6.8 and 6.1.1.4'
Ir Ir -1.4442 7.9887 'International Tables Vol C Tables 4.2.6.8 and 6.1.1.4'
O O 0.0106 0.0060 'International Tables Vol C Tables 4.2.6.8 and 6.1.1.4'

loop_
_geom_angle_atom_site_label_1
_geom_angle_atom_site_label_2
_geom_angle_atom_site_label_3
_geom_angle
_geom_angle_site_symmetry_1
_geom_angle_site_symmetry_3
_geom_angle_publ_flag
C6 Ir1 N1 77.60(18) . . ?
C6 Ir1 C13 97.9(2) . . ?
N1 Ir1 C13 130.8(2) . . ?
C6 Ir1 C12 109.8(2) . . ?
N1 Ir1 C12 166.38(19) . . ?
C13 Ir1 C12 38.6(2) . . ?
C6 Ir1 C14 120.8(2) . . ?
N1 Ir1 C14 101.57(19) . . ?
C13 Ir1 C14 39.1(2) . . ?
C12 Ir1 C14 64.9(2) . . ?
C6 Ir1 C16 146.3(2) . . ?
N1 Ir1 C16 136.1(2) . . ?
C13 Ir1 C16 63.3(2) . . ?
C12 Ir1 C16 38.0(2) . . ?
C14 Ir1 C16 62.9(2) . . ?
C6 Ir1 C15 158.7(2) . . ?
N1 Ir1 C15 106.00(19) . . ?
C13 Ir1 C15 63.5(2) . . ?
C12 Ir1 C15 62.9(2) . . ?
C14 Ir1 C15 38.1(2) . . ?
C16 Ir1 C15 36.0(2) . . ?
C6 Ir1 Cl1 87.15(14) . . ?
N1 Ir1 Cl1 87.13(12) . . ?
C13 Ir1 Cl1 141.99(17) . . ?
C12 Ir1 Cl1 104.35(17) . . ?
C14 Ir1 Cl1 151.85(15) . . ?
C16 Ir1 Cl1 92.20(16) . . ?
C15 Ir1 Cl1 113.82(16) . . ?
C4 N1 C3 119.6(4) . . ?
C4 N1 Ir1 116.6(3) . . ?
C3 N1 Ir1 123.7(3) . . ?
C8 O1 C11 118.7(5) . . ?
C2 C1 C3 120.6(5) . 7_566 ?
C1 C2 C3 121.2(5) . . ?
C2 C3 C1 118.1(4) . 7_566 ?
C2 C3 N1 121.5(4) . . ?
C1 C3 N1 120.3(5) 7_566 . ?
N1 C4 C5 116.7(5) . . ?
C10 C5 C6 121.5(5) . . ?
C10 C5 C4 123.7(5) . . ?
C6 C5 C4 114.6(5) . . ?
C7 C6 C5 116.6(5) . . ?
C7 C6 Ir1 128.8(4) . . ?
C5 C6 Ir1 114.5(4) . . ?
C6 C7 C8 121.1(5) . . ?
C9 C8 O1 123.0(5) . . ?
C9 C8 C7 121.6(5) . . ?
O1 C8 C7 115.4(5) . . ?
C8 C9 C10 119.0(5) . . ?
C9 C10 C5 120.0(5) . . ?
C13 C12 C16 107.4(5) . . ?
C13 C12 C17 125.1(6) . . ?
C16 C12 C17 126.9(6) . . ?
C13 C12 Ir1 70.1(3) . . ?
C16 C12 Ir1 74.2(3) . . ?
C17 C12 Ir1 128.0(4) . . ?
C12 C13 C14 108.1(5) . . ?
C12 C13 C18 127.2(6) . . ?
C14 C13 C18 124.6(6) . . ?
C12 C13 Ir1 71.3(3) . . ?
C14 C13 Ir1 71.2(3) . . ?
C18 C13 Ir1 125.7(4) . . ?
C13 C14 C15 107.2(5) . . ?
C13 C14 C19 127.1(5) . . ?
C15 C14 C19 125.2(5) . . ?
C13 C14 Ir1 69.7(3) . . ?
C15 C14 Ir1 75.1(3) . . ?
C19 C14 Ir1 127.2(4) . . ?
C16 C15 C14 107.7(5) . . ?
C16 C15 C20 127.0(6) . . ?
C14 C15 C20 125.0(6) . . ?
C16 C15 Ir1 70.8(3) . . ?
C14 C15 Ir1 66.8(3) . . ?
C20 C15 Ir1 131.8(4) . . ?
C15 C16 C12 109.4(5) . . ?
C15 C16 C21 126.3(6) . . ?
C12 C16 C21 124.3(6) . . ?
C15 C16 Ir1 73.1(3) . . ?
C12 C16 Ir1 67.8(3) . . ?
C21 C16 Ir1 124.9(4) . . ?
Cl2 C22 Cl2 106.4(6) 2_756 . ?

loop_
_geom_bond_atom_site_label_1
_geom_bond_atom_site_label_2
_geom_bond_distance
_geom_bond_site_symmetry_2
_geom_bond_publ_flag
Ir1 C6 2.049(5) . ?
Ir1 N1 2.097(4) . ?
Ir1 C13 2.140(5) . ?
Ir1 C12 2.155(5) . ?
Ir1 C14 2.159(5) . ?
Ir1 C16 2.241(5) . ?
Ir1 C15 2.270(6) . ?
Ir1 Cl1 2.3903(15) . ?
N1 C4 1.289(7) . ?
N1 C3 1.429(6) . ?
O1 C8 1.379(6) . ?
O1 C11 1.413(8) . ?
C1 C2 1.363(7) . ?
C1 C3 1.375(7) 7_566 ?
C2 C3 1.375(7) . ?
C3 C1 1.375(7) 7_566 ?
C4 C5 1.426(7) . ?
C5 C10 1.390(7) . ?
C5 C6 1.416(7) . ?
C6 C7 1.386(7) . ?
C7 C8 1.386(8) . ?
C8 C9 1.368(8) . ?
C9 C10 1.377(8) . ?
C12 C13 1.419(9) . ?
C12 C16 1.435(8) . ?
C12 C17 1.488(8) . ?
C13 C14 1.439(8) . ?
C13 C18 1.496(9) . ?
C14 C15 1.449(7) . ?
C14 C19 1.503(7) . ?
C15 C16 1.395(8) . ?
C15 C20 1.476(8) . ?
C16 C21 1.483(8) . ?
C22 Cl2 1.725(5) 2_756 ?
C22 Cl2 1.725(5) . ?
